data_7007783
loop_
_publ_author_name
'Fey, Natalie'
'Howell, James A. S.'
'Lovatt, Jonathan D.'
'Yates, Paul C.'
'Cunningham, Desmond'
'McArdle, Patrick'
'Gottlieb, Hugo E.'
'Coles, Simon J.'

_publ_section_title
;
 A molecular mechanics approach to mapping the conformational space of
 diaryl and triarylphosphines.
;
_journal_issue 46
_journal_name_full 'Dalton transactions (Cambridge, England : 2003)'
_journal_page_first 5464
_journal_page_last 5475
_journal_paper_doi 10.1039/b610123b
_journal_year 2006
_chemical_formula_sum 'C24 H27 P'
_chemical_formula_weight 346.43
_chemical_name_systematic
;
?
;
_space_group_IT_number 14
_symmetry_cell_setting monoclinic
_symmetry_space_group_name_Hall '-P 2ybc'
_symmetry_space_group_name_H-M 'P 1 21/c 1'
_atom_sites_solution_hydrogens geom
_atom_sites_solution_primary direct
_atom_sites_solution_secondary difmap
_audit_creation_method SHELXL-97
_cell_angle_alpha 90.00
_cell_angle_beta 99.290(10)
_cell_angle_gamma 90.00
_cell_formula_units_Z 4
_cell_length_a 7.4490(10)
_cell_length_b 17.291(2)
_cell_length_c 15.649(2)
_cell_measurement_reflns_used 25
_cell_measurement_temperature 298(2)
_cell_measurement_theta_max 28.0
_cell_measurement_theta_min 16.0
_cell_volume 1989.2(4)
_computing_structure_refinement 'SHELXL-97 (Sheldrick, 1997)'
_computing_structure_solution 'SHELXS-97 (Sheldrick, 1990)'
_diffrn_ambient_temperature 298(2)
_diffrn_measured_fraction_theta_full 0.999
_diffrn_measured_fraction_theta_max 0.999
_diffrn_radiation_monochromator graphite
_diffrn_radiation_source 'fine-focus sealed tube'
_diffrn_radiation_type MoK\a
_diffrn_radiation_wavelength 0.71069
_diffrn_reflns_av_R_equivalents 0.0000
_diffrn_reflns_av_sigmaI/netI 0.0170
_diffrn_reflns_limit_h_max 8
_diffrn_reflns_limit_h_min -8
_diffrn_reflns_limit_k_max 20
_diffrn_reflns_limit_k_min 0
_diffrn_reflns_limit_l_max 18
_diffrn_reflns_limit_l_min 0
_diffrn_reflns_number 3495
_diffrn_reflns_theta_full 24.98
_diffrn_reflns_theta_max 24.98
_diffrn_reflns_theta_min 2.36
_exptl_absorpt_coefficient_mu 0.141
_exptl_absorpt_correction_T_max 0.9522
_exptl_absorpt_correction_T_min 0.9263
_exptl_crystal_density_diffrn 1.157
_exptl_crystal_density_method 'not measured'
_exptl_crystal_F_000 744
_exptl_crystal_size_max 0.55
_exptl_crystal_size_mid 0.38
_exptl_crystal_size_min 0.35
_refine_diff_density_max 0.335
_refine_diff_density_min -0.184
_refine_diff_density_rms 0.044
_refine_ls_extinction_method none
_refine_ls_goodness_of_fit_ref 1.056
_refine_ls_hydrogen_treatment mixed
_refine_ls_matrix_type full
_refine_ls_number_parameters 231
_refine_ls_number_reflns 3495
_refine_ls_number_restraints 0
_refine_ls_restrained_S_all 1.056
_refine_ls_R_factor_all 0.0431
_refine_ls_R_factor_gt 0.0375
_refine_ls_shift/su_max 0.001
_refine_ls_shift/su_mean 0.000
_refine_ls_structure_factor_coef Fsqd
_refine_ls_weighting_details 'calc w=1/[\s^2^(Fo^2^)+(0.0719P)^2^+0.3217P] where P=(Fo^2^+2Fc^2^)/3'
_refine_ls_weighting_scheme calc
_refine_ls_wR_factor_gt 0.1077
_refine_ls_wR_factor_ref 0.1124
_reflns_number_gt 3048
_reflns_number_total 3495
_reflns_threshold_expression >2sigma(I)
_cod_data_source_file b610123b.txt
_cod_data_source_block 5a_jh60
_cod_depositor_comments
;
The following automatic conversions were performed:
'_symmetry_cell_setting' value 'Monoclinic' changed to 'monoclinic'
according to '/home/saulius/struct/CIF-dictionaries/cif_core.dic'
dictionary named 'cif_core.dic' version 2.4.1 from 2010-06-29.

Automatic conversion script
Id: cif_fix_enum 1527 2010-12-29 10:47:43Z saulius 
;
_cod_original_sg_symbol_H-M P21/c
_cod_database_code 7007783

loop_
_symmetry_equiv_pos_as_xyz
'x, y, z'
'x, -y+1/2, z+1/2'
'-x, -y, -z'
'-x, y-1/2, -z-1/2'

loop_
_atom_site_label
_atom_site_type_symbol
_atom_site_fract_x
_atom_site_fract_y
_atom_site_fract_z
_atom_site_U_iso_or_equiv
_atom_site_adp_type
_atom_site_occupancy
_atom_site_symmetry_multiplicity
_atom_site_calc_flag
_atom_site_refinement_flags
_atom_site_disorder_assembly
_atom_site_disorder_group
P1 P 0.23270(4) 0.49298(2) 0.24402(2) 0.03821(14) Uani 1 1 d . . .
C1 C 0.31291(17) 0.41696(8) 0.17557(8) 0.0383(3) Uani 1 1 d . . .
C2 C 0.27527(18) 0.33754(8) 0.18330(9) 0.0403(3) Uani 1 1 d . . .
C3 C 0.3545(2) 0.28685(9) 0.13070(11) 0.0526(4) Uani 1 1 d . . .
H3 H 0.3326 0.2341 0.1348 0.068 Uiso 1 1 calc R . .
C4 C 0.4642(2) 0.31173(10) 0.07284(11) 0.0576(4) Uani 1 1 d . . .
H4 H 0.5150 0.2759 0.0394 0.075 Uiso 1 1 calc R . .
C5 C 0.4982(2) 0.38886(10) 0.06459(10) 0.0513(4) Uani 1 1 d . . .
H5 H 0.5704 0.4061 0.0252 0.067 Uiso 1 1 calc R . .
C6 C 0.42299(19) 0.44052(9) 0.11595(9) 0.0454(3) Uani 1 1 d . . .
H6 H 0.4464 0.4930 0.1107 0.059 Uiso 1 1 calc R . .
C7 C 0.15115(19) 0.30386(8) 0.24462(10) 0.0459(3) Uani 1 1 d . . .
C8 C 0.2194(2) 0.32650(11) 0.33906(10) 0.0584(4) Uani 1 1 d . . .
H8A H 0.1492 0.2999 0.3762 0.082 Uiso 1 1 calc R . .
H8B H 0.2064 0.3813 0.3457 0.082 Uiso 1 1 calc R . .
H8C H 0.3452 0.3125 0.3543 0.082 Uiso 1 1 calc R . .
C9 C -0.0448(2) 0.33254(10) 0.21692(12) 0.0563(4) Uani 1 1 d . . .
H9A H -0.1231 0.3079 0.2518 0.079 Uiso 1 1 calc R . .
H9B H -0.0847 0.3201 0.1571 0.079 Uiso 1 1 calc R . .
H9C H -0.0490 0.3876 0.2246 0.079 Uiso 1 1 calc R . .
C10 C 0.1446(3) 0.21507(10) 0.24106(13) 0.0659(5) Uani 1 1 d . . .
H10A H 0.2648 0.1947 0.2584 0.092 Uiso 1 1 calc R . .
H10B H 0.0986 0.1987 0.1830 0.092 Uiso 1 1 calc R . .
H10C H 0.0661 0.1963 0.2795 0.092 Uiso 1 1 calc R . .
CLL C 0.44291(19) 0.51538(8) 0.31961(9) 0.0425(3) Uani 1 1 d . . .
C12 C 0.4334(2) 0.56811(8) 0.38667(9) 0.0461(3) Uani 1 1 d . . .
C13 C 0.5892(2) 0.58235(10) 0.44627(10) 0.0573(4) Uani 1 1 d . . .
H13 H 0.5835 0.6174 0.4909 0.075 Uiso 1 1 calc R . .
C14 C 0.7510(2) 0.54635(12) 0.44136(12) 0.0677(5) Uani 1 1 d . . .
H14 H 0.8536 0.5574 0.4818 0.088 Uiso 1 1 calc R . .
C15 C 0.7610(2) 0.49410(12) 0.37657(14) 0.0701(5) Uani 1 1 d . . .
H15 H 0.8703 0.4692 0.3731 0.091 Uiso 1 1 calc R . .
C16 C 0.6083(2) 0.47840(11) 0.31630(11) 0.0570(4) Uani 1 1 d . . .
H16 H 0.6159 0.4425 0.2727 0.074 Uiso 1 1 calc R . .
C17 C 0.2603(3) 0.61021(11) 0.39538(12) 0.0643(5) Uani 1 1 d . . .
H17A H 0.2653 0.6272 0.4541 0.090 Uiso 1 1 calc R . .
H17B H 0.1586 0.5761 0.3801 0.090 Uiso 1 1 calc R . .
H17C H 0.2467 0.6542 0.3575 0.090 Uiso 1 1 calc R . .
C18 C 0.20942(18) 0.57665(8) 0.17043(9) 0.0414(3) Uani 1 1 d . . .
C19 C 0.0517(2) 0.58264(9) 0.10826(9) 0.0470(3) Uani 1 1 d . . .
C20 C 0.0296(2) 0.64677(10) 0.05437(11) 0.0567(4) Uani 1 1 d . . .
H20 H -0.0729 0.6500 0.0118 0.074 Uiso 1 1 calc R . .
C21 C 0.1543(3) 0.70531(11) 0.06216(12) 0.0641(5) Uani 1 1 d . . .
H21 H 0.1363 0.7479 0.0254 0.083 Uiso 1 1 calc R . .
C22 C 0.3058(3) 0.70098(11) 0.12436(13) 0.0675(5) Uani 1 1 d . . .
H22 H 0.3899 0.7412 0.1308 0.088 Uiso 1 1 calc R . .
C23 C 0.3339(2) 0.63700(10) 0.17746(11) 0.0556(4) Uani 1 1 d . . .
H23 H 0.4385 0.6342 0.2188 0.072 Uiso 1 1 calc R . .
C24 C -0.0955(2) 0.52217(11) 0.10017(13) 0.0671(5) Uani 1 1 d . . .
H24A H -0.1942 0.5374 0.0561 0.094 Uiso 1 1 calc R . .
H24B H -0.1387 0.5170 0.1545 0.094 Uiso 1 1 calc R . .
H24C H -0.0474 0.4735 0.0847 0.094 Uiso 1 1 calc R . .

loop_
_atom_site_aniso_label
_atom_site_aniso_U_11
_atom_site_aniso_U_22
_atom_site_aniso_U_33
_atom_site_aniso_U_23
_atom_site_aniso_U_13
_atom_site_aniso_U_12
P1 0.0315(2) 0.0428(2) 0.0400(2) -0.00300(13) 0.00465(15) -0.00068(13)
C1 0.0296(6) 0.0454(7) 0.0390(7) -0.0030(6) 0.0025(5) 0.0006(5)
C2 0.0322(6) 0.0451(7) 0.0419(7) -0.0016(6) 0.0014(5) 0.0000(5)
C3 0.0515(9) 0.0446(8) 0.0629(9) -0.0047(7) 0.0129(7) 0.0019(7)
C4 0.0542(9) 0.0596(10) 0.0623(10) -0.0107(8) 0.0189(8) 0.0082(7)
C5 0.0428(8) 0.0640(10) 0.0498(8) -0.0014(7) 0.0157(6) 0.0017(7)
C6 0.0397(7) 0.0492(8) 0.0476(8) 0.0001(6) 0.0082(6) -0.0027(6)
C7 0.0402(7) 0.0471(8) 0.0502(8) 0.0040(6) 0.0063(6) -0.0029(6)
C8 0.0620(10) 0.0654(10) 0.0474(9) 0.0078(7) 0.0074(7) -0.0009(8)
C9 0.0380(8) 0.0660(10) 0.0655(10) 0.0072(8) 0.0103(7) -0.0063(7)
C10 0.0676(11) 0.0519(10) 0.0807(12) 0.0056(8) 0.0196(9) -0.0079(8)
CLL 0.0373(7) 0.0472(8) 0.0415(7) 0.0007(6) 0.0017(6) -0.0018(6)
C12 0.0498(8) 0.0430(8) 0.0436(7) 0.0002(6) 0.0021(6) -0.0022(6)
C13 0.0653(10) 0.0550(9) 0.0470(8) -0.0046(7) -0.0052(7) -0.0074(8)
C14 0.0529(10) 0.0809(13) 0.0610(10) -0.0020(9) -0.0156(8) -0.0061(9)
C15 0.0411(9) 0.0935(14) 0.0704(12) -0.0079(10) -0.0073(8) 0.0080(9)
C16 0.0399(8) 0.0740(11) 0.0548(9) -0.0107(8) 0.0007(7) 0.0063(7)
C17 0.0656(11) 0.0632(10) 0.0627(10) -0.0182(8) 0.0057(8) 0.0095(8)
C18 0.0383(7) 0.0441(7) 0.0422(7) -0.0029(6) 0.0079(6) 0.0025(6)
C19 0.0462(8) 0.0487(8) 0.0453(8) -0.0035(6) 0.0052(6) 0.0063(6)
C20 0.0597(10) 0.0608(10) 0.0487(9) 0.0050(7) 0.0058(7) 0.0131(8)
C21 0.0781(12) 0.0585(10) 0.0603(10) 0.0149(8) 0.0247(9) 0.0111(9)
C22 0.0688(11) 0.0580(10) 0.0794(12) 0.0081(9) 0.0236(10) -0.0127(8)
C23 0.0476(8) 0.0579(9) 0.0611(10) 0.0044(8) 0.0085(7) -0.0087(7)
C24 0.0546(10) 0.0681(11) 0.0694(11) 0.0071(9) -0.0177(8) -0.0068(8)

loop_
_atom_type_symbol
_atom_type_description
_atom_type_scat_dispersion_real
_atom_type_scat_dispersion_imag
_atom_type_scat_source
C C 0.0033 0.0016 'International Tables Vol C Tables 4.2.6.8 and 6.1.1.4'
H H 0.0000 0.0000 'International Tables Vol C Tables 4.2.6.8 and 6.1.1.4'
P P 0.1023 0.0942 'International Tables Vol C Tables 4.2.6.8 and 6.1.1.4'

loop_
_geom_angle_atom_site_label_1
_geom_angle_atom_site_label_2
_geom_angle_atom_site_label_3
_geom_angle
_geom_angle_site_symmetry_1
_geom_angle_site_symmetry_3
_geom_angle_publ_flag
C18 P1 CLL 102.75(6) . . ?
C18 P1 C1 101.68(6) . . ?
CLL P1 C1 101.53(6) . . ?
C6 C1 C2 119.13(13) . . ?
C6 C1 P1 117.20(11) . . ?
C2 C1 P1 123.61(10) . . ?
C3 C2 C1 116.84(13) . . ?
C3 C2 C7 118.71(13) . . ?
C1 C2 C7 124.45(12) . . ?
C4 C3 C2 122.78(15) . . ?
C5 C4 C3 120.22(14) . . ?
C4 C5 C6 118.54(14) . . ?
C5 C6 C1 122.48(14) . . ?
C8 C7 C9 109.96(14) . . ?
C8 C7 C10 107.06(14) . . ?
C9 C7 C10 106.79(13) . . ?
C8 C7 C2 111.27(12) . . ?
C9 C7 C2 109.80(12) . . ?
C10 C7 C2 111.83(13) . . ?
C16 CLL C12 118.52(14) . . ?
C16 CLL P1 122.87(12) . . ?
C12 CLL P1 118.47(11) . . ?
C13 C12 CLL 118.75(14) . . ?
C13 C12 C17 119.24(14) . . ?
CLL C12 C17 122.01(14) . . ?
C14 C13 C12 121.96(16) . . ?
C15 C14 C13 119.67(16) . . ?
C14 C15 C16 119.85(17) . . ?
C15 C16 CLL 121.23(16) . . ?
C23 C18 C19 118.25(14) . . ?
C23 C18 P1 123.17(12) . . ?
C19 C18 P1 118.41(11) . . ?
C20 C19 C18 119.00(15) . . ?
C20 C19 C24 119.38(15) . . ?
C18 C19 C24 121.60(14) . . ?
C21 C20 C19 121.72(16) . . ?
C20 C21 C22 119.61(16) . . ?
C21 C22 C23 120.00(17) . . ?
C22 C23 C18 121.37(16) . . ?

loop_
_geom_bond_atom_site_label_1
_geom_bond_atom_site_label_2
_geom_bond_distance
_geom_bond_site_symmetry_2
_geom_bond_publ_flag
P1 C18 1.8398(15) . ?
P1 CLL 1.8448(14) . ?
P1 C1 1.8543(14) . ?
C1 C6 1.3987(19) . ?
C1 C2 1.411(2) . ?
C2 C3 1.397(2) . ?
C2 C7 1.550(2) . ?
C3 C4 1.382(2) . ?
C4 C5 1.367(2) . ?
C5 C6 1.379(2) . ?
C7 C8 1.534(2) . ?
C7 C9 1.536(2) . ?
C7 C10 1.537(2) . ?
CLL C16 1.396(2) . ?
CLL C12 1.401(2) . ?
C12 C13 1.388(2) . ?
C12 C17 1.506(2) . ?
C13 C14 1.370(3) . ?
C14 C15 1.369(3) . ?
C15 C16 1.382(2) . ?
C18 C23 1.389(2) . ?
C18 C19 1.403(2) . ?
C19 C20 1.387(2) . ?
C19 C24 1.506(2) . ?
C20 C21 1.366(3) . ?
C21 C22 1.368(3) . ?
C22 C23 1.379(2) . ?

loop_
_cod_related_entry_id
_cod_related_entry_database
_cod_related_entry_code
1 ChemSpider 21143209
